data_4330337
loop_
_publ_author_name
'Yanmei Chen'
'Lei Li'
'Zhou Chen'
'Yonglu Liu'
'Hailiang Hu'
'Wenqian Chen'
'Wei Liu'
'Yahong Li'
'Tao Lei'
'Yanyuan Cao'
'Zhenghui Kang'
'Miaoshui Lin'
'Wu Li'

_publ_section_title
;
 Metal-Mediated Controllable Creation of Secondary, Tertiary, and
 Quaternary Carbon Centers: A Powerful Strategy for the Synthesis of Iron,
 Cobalt, and Copper Complexes with in Situ Generated Substituted
 1-Pyridineimidazo[1,5-a]pyridine Ligands
;
_journal_name_full 'Inorganic Chemistry'
_journal_page_first 9705
_journal_page_last 9713
_journal_paper_doi 10.1021/ic300949y
_journal_volume 51
_journal_year 2012
_chemical_formula_moiety 'C42 H28 Cl4 Co2 N10, C2 H6 O'
_chemical_formula_sum 'C44 H34 Cl4 Co2 N10 O'
_chemical_formula_weight 978.47
_chemical_name_systematic
; 
 ? 
;
_space_group_IT_number 33
_symmetry_cell_setting orthorhombic
_symmetry_space_group_name_Hall 'P 2c -2n'
_symmetry_space_group_name_H-M 'P n a 21'
_atom_sites_solution_hydrogens geom
_atom_sites_solution_primary direct
_atom_sites_solution_secondary difmap
_audit_creation_method SHELXL-97
_cell_angle_alpha 90.00
_cell_angle_beta 90.00
_cell_angle_gamma 90.00
_cell_formula_units_Z 4
_cell_length_a 17.4656(19)
_cell_length_b 14.5552(16)
_cell_length_c 18.158(2)
_cell_measurement_reflns_used 1146
_cell_measurement_temperature 296(2)
_cell_measurement_theta_max 19.23
_cell_measurement_theta_min 2.59
_cell_volume 4616.0(9)
_computing_structure_refinement 'SHELXL-97 (Sheldrick, 2008)'
_computing_structure_solution 'SHELXS-97 (Sheldrick, 2008)'
_diffrn_ambient_temperature 296(2)
_diffrn_measured_fraction_theta_full 0.999
_diffrn_measured_fraction_theta_max 0.999
_diffrn_radiation_monochromator graphite
_diffrn_radiation_source 'fine-focus sealed tube'
_diffrn_radiation_type MoK\a
_diffrn_radiation_wavelength 0.71073
_diffrn_reflns_av_R_equivalents 0.1337
_diffrn_reflns_av_sigmaI/netI 0.1578
_diffrn_reflns_limit_h_max 21
_diffrn_reflns_limit_h_min -22
_diffrn_reflns_limit_k_max 18
_diffrn_reflns_limit_k_min -18
_diffrn_reflns_limit_l_max 20
_diffrn_reflns_limit_l_min -23
_diffrn_reflns_number 21774
_diffrn_reflns_theta_full 27.00
_diffrn_reflns_theta_max 27.00
_diffrn_reflns_theta_min 1.79
_exptl_absorpt_coefficient_mu 0.995
_exptl_absorpt_correction_T_max 0.9070
_exptl_absorpt_correction_T_min 0.8650
_exptl_absorpt_correction_type multi-scan
_exptl_absorpt_process_details sadabs
_exptl_crystal_colour brown
_exptl_crystal_density_diffrn 1.408
_exptl_crystal_description rod
_exptl_crystal_F_000 1992
_exptl_crystal_size_max 0.15
_exptl_crystal_size_mid 0.12
_exptl_crystal_size_min 0.10
_refine_diff_density_max 0.801
_refine_diff_density_min -0.378
_refine_diff_density_rms 0.119
_refine_ls_abs_structure_details 'Flack H D (1983), Acta Cryst. A39, 876-881'
_refine_ls_abs_structure_Flack 0.96(4)
_refine_ls_extinction_method none
_refine_ls_goodness_of_fit_ref 0.997
_refine_ls_hydrogen_treatment constr
_refine_ls_matrix_type full
_refine_ls_number_parameters 537
_refine_ls_number_reflns 9457
_refine_ls_number_restraints 4
_refine_ls_restrained_S_all 0.998
_refine_ls_R_factor_all 0.1866
_refine_ls_R_factor_gt 0.0833
_refine_ls_shift/su_max 0.000
_refine_ls_shift/su_mean 0.000
_refine_ls_structure_factor_coef Fsqd
_refine_ls_weighting_details 'calc w=1/[\s^2^(Fo^2^)+(0.1156P)^2^+0.0000P] where P=(Fo^2^+2Fc^2^)/3'
_refine_ls_weighting_scheme calc
_refine_ls_wR_factor_gt 0.1926
_refine_ls_wR_factor_ref 0.2470
_reflns_number_gt 4496
_reflns_number_total 9457
_reflns_threshold_expression >2sigma(I)
_cod_data_source_file ic300949y_L3Co.cif
_cod_data_source_block t
_cod_database_code 4330337

loop_
_symmetry_equiv_pos_as_xyz
'x, y, z'
'-x, -y, z+1/2'
'-x+1/2, y+1/2, z+1/2'
'x+1/2, -y+1/2, z'

loop_
_atom_site_label
_atom_site_type_symbol
_atom_site_fract_x
_atom_site_fract_y
_atom_site_fract_z
_atom_site_U_iso_or_equiv
_atom_site_adp_type
_atom_site_occupancy
_atom_site_symmetry_multiplicity
_atom_site_calc_flag
_atom_site_refinement_flags
Co1 Co 0.18949(7) 0.72555(8) 0.30523(8) 0.0356(3) Uani 1 1 d .
Co2 Co 0.19911(9) 1.23342(9) 0.31571(9) 0.0473(4) Uani 1 1 d .
Cl1 Cl 0.24816(17) 0.67902(19) 0.42144(17) 0.0509(7) Uani 1 1 d .
Cl2 Cl 0.12463(16) 0.7210(2) 0.18395(16) 0.0528(7) Uani 1 1 d .
Cl3 Cl 0.3061(4) 1.2949(3) 0.2647(3) 0.138(2) Uani 1 1 d .
Cl4 Cl 0.0889(3) 1.3087(4) 0.2907(3) 0.148(3) Uani 1 1 d .
C13 C 0.1926(5) 0.9810(6) 0.3099(7) 0.0315(17) Uani 1 1 d .
N4 N 0.2864(5) 0.6558(6) 0.2531(5) 0.042(2) Uani 1 1 d .
N8 N 0.2105(5) 1.1279(6) 0.3863(5) 0.039(2) Uani 1 1 d .
N2 N 0.1203(4) 0.8317(5) 0.3402(4) 0.0305(19) Uani 1 1 d .
C11 C 0.0519(6) 0.9622(7) 0.3536(6) 0.038(3) Uani 1 1 d .
C37 C 0.2169(6) 1.0365(7) 0.3776(6) 0.035(2) Uani 1 1 d .
C19 C 0.3311(6) 0.8075(7) 0.2499(6) 0.034(2) Uani 1 1 d .
N3 N 0.0076(5) 0.8850(6) 0.3736(5) 0.039(2) Uani 1 1 d .
N6 N 0.3746(5) 0.8837(6) 0.2391(5) 0.040(2) Uani 1 1 d .
C17 C 0.3577(9) 0.5236(9) 0.2125(8) 0.064(4) Uani 1 1 d .
H17 H 0.3591 0.4611 0.2022 0.077 Uiso 1 1 calc R
C10 C 0.0197(6) 1.0508(8) 0.3562(7) 0.055(3) Uani 1 1 d .
H10 H 0.0492 1.1019 0.3441 0.066 Uiso 1 1 calc R
C25 C 0.2624(6) 0.9249(6) 0.2856(5) 0.036(2) Uani 1 1 d .
C39 C 0.1401(6) 0.9828(7) 0.1822(6) 0.039(3) Uani 1 1 d .
H39 H 0.1295 0.9208 0.1893 0.047 Uiso 1 1 calc R
C35 C 0.2618(7) 0.9094(8) 0.4674(6) 0.046(3) Uani 1 1 d .
H35 H 0.2544 0.8585 0.4372 0.055 Uiso 1 1 calc R
C1 C 0.0338(7) 0.7096(7) 0.3736(6) 0.045(3) Uani 1 1 d .
C8 C -0.0970(8) 0.9839(9) 0.3976(8) 0.062(4) Uani 1 1 d .
H8 H -0.1471 0.9929 0.4135 0.075 Uiso 1 1 calc R
C18 C 0.2921(8) 0.5636(8) 0.2435(7) 0.055(3) Uani 1 1 d .
H18 H 0.2516 0.5261 0.2577 0.066 Uiso 1 1 calc R
N1 N 0.0899(5) 0.6579(6) 0.3455(5) 0.044(2) Uani 1 1 d .
N10 N 0.1832(6) 1.1264(6) 0.2320(5) 0.043(2) Uani 1 1 d .
C7 C -0.0692(6) 0.8983(8) 0.3962(6) 0.044(3) Uani 1 1 d .
H7 H -0.0996 0.8486 0.4097 0.052 Uiso 1 1 calc R
C14 C 0.3488(6) 0.7103(7) 0.2382(6) 0.039(2) Uani 1 1 d .
C9 C -0.0536(7) 1.0613(9) 0.3760(9) 0.071(4) Uani 1 1 d .
H9 H -0.0759 1.1193 0.3755 0.085 Uiso 1 1 calc R
C2 C -0.0320(7) 0.6747(8) 0.4067(8) 0.061(4) Uani 1 1 d .
H2 H -0.0699 0.7136 0.4244 0.073 Uiso 1 1 calc R
C34 C 0.2901(8) 0.8989(9) 0.5368(7) 0.061(4) Uani 1 1 d .
H34 H 0.3008 0.8403 0.5544 0.073 Uiso 1 1 calc R
C31 C 0.2325(6) 1.1513(7) 0.4546(6) 0.041(3) Uani 1 1 d .
N7 N 0.2162(5) 1.3030(6) 0.4210(6) 0.051(2) Uani 1 1 d .
N9 N 0.2542(5) 1.0722(6) 0.4911(4) 0.039(2) Uani 1 1 d .
C4 C 0.0190(9) 0.5240(10) 0.3825(10) 0.088(5) Uani 1 1 d .
H4 H 0.0155 0.4603 0.3845 0.106 Uiso 1 1 calc R
C38 C 0.1694(6) 1.0352(7) 0.2396(6) 0.036(2) Uani 1 1 d .
C16 C 0.4179(9) 0.5764(9) 0.1982(8) 0.072(4) Uani 1 1 d .
H16 H 0.4625 0.5504 0.1795 0.086 Uiso 1 1 calc R
C12 C 0.1237(5) 0.9249(6) 0.3336(5) 0.028(2) Uani 1 1 d .
C27 C 0.2339(8) 1.2790(8) 0.5497(7) 0.062(4) Uani 1 1 d .
H27 H 0.2427 1.2395 0.5890 0.075 Uiso 1 1 calc R
C24 C 0.3308(6) 0.9601(7) 0.2589(6) 0.037(3) Uani 1 1 d .
C36 C 0.2440(6) 0.9984(7) 0.4421(5) 0.038(3) Uani 1 1 d .
N5 N 0.2646(4) 0.8317(5) 0.2785(4) 0.0303(18) Uani 1 1 d .
C6 C 0.0518(6) 0.8076(7) 0.3639(5) 0.034(2) Uani 1 1 d .
C33 C 0.3034(8) 0.9755(9) 0.5820(7) 0.066(4) Uani 1 1 d .
H33 H 0.3248 0.9659 0.6282 0.079 Uiso 1 1 calc R
C26 C 0.2273(6) 1.2478(8) 0.4781(6) 0.043(3) Uani 1 1 d .
C32 C 0.2867(7) 1.0620(8) 0.5616(6) 0.050(3) Uani 1 1 d .
H32 H 0.2960 1.1120 0.5922 0.060 Uiso 1 1 calc R
C23 C 0.3599(7) 1.0471(8) 0.2509(9) 0.067(4) Uani 1 1 d .
H23 H 0.3311 1.0977 0.2653 0.080 Uiso 1 1 calc R
C21 C 0.4755(9) 0.9799(11) 0.2007(11) 0.098(6) Uani 1 1 d .
H21 H 0.5242 0.9877 0.1809 0.117 Uiso 1 1 calc R
C15 C 0.4143(7) 0.6715(9) 0.2113(7) 0.059(3) Uani 1 1 d .
H15 H 0.4567 0.7081 0.2017 0.070 Uiso 1 1 calc R
C20 C 0.4462(8) 0.8937(10) 0.2095(8) 0.073(4) Uani 1 1 d .
H20 H 0.4745 0.8424 0.1957 0.087 Uiso 1 1 calc R
C29 C 0.2154(8) 1.4309(10) 0.5042(8) 0.063(4) Uani 1 1 d .
H29 H 0.2112 1.4937 0.5126 0.076 Uiso 1 1 calc R
C28 C 0.2265(8) 1.3712(9) 0.5590(9) 0.069(4) Uani 1 1 d .
H28 H 0.2295 1.3942 0.6067 0.082 Uiso 1 1 calc R
C22 C 0.4308(8) 1.0592(10) 0.2220(9) 0.084(5) Uani 1 1 d .
H22 H 0.4506 1.1181 0.2160 0.100 Uiso 1 1 calc R
C5 C 0.0800(7) 0.5663(8) 0.3507(8) 0.065(4) Uani 1 1 d .
H5 H 0.1181 0.5290 0.3309 0.078 Uiso 1 1 calc R
C3 C -0.0390(9) 0.5803(10) 0.4125(9) 0.084(5) Uani 1 1 d .
H3 H -0.0812 0.5544 0.4357 0.100 Uiso 1 1 calc R
C40 C 0.1269(8) 1.0226(9) 0.1151(7) 0.059(4) Uani 1 1 d .
H40 H 0.1068 0.9878 0.0767 0.071 Uiso 1 1 calc R
C41 C 0.1438(8) 1.1160(9) 0.1041(7) 0.065(4) Uani 1 1 d .
H41 H 0.1373 1.1446 0.0587 0.078 Uiso 1 1 calc R
C42 C 0.1710(10) 1.1630(9) 0.1659(7) 0.076(4) Uani 1 1 d .
H42 H 0.1815 1.2253 0.1604 0.092 Uiso 1 1 calc R
C30 C 0.2106(8) 1.3933(8) 0.4333(8) 0.068(4) Uani 1 1 d .
H30 H 0.2033 1.4325 0.3934 0.081 Uiso 1 1 calc R
C43 C 0.0007(14) 0.742(2) 0.0061(19) 0.220(14) Uiso 1 1 d D
H43A H -0.0363 0.7625 -0.0301 0.264 Uiso 1 1 calc R
H43B H -0.0243 0.7024 0.0418 0.264 Uiso 1 1 calc R
C44 C 0.0680(19) 0.695(2) -0.0293(19) 0.242(16) Uiso 1 1 d D
H44A H 0.1036 0.7406 -0.0464 0.362 Uiso 1 1 calc R
H44B H 0.0508 0.6589 -0.0702 0.362 Uiso 1 1 calc R
H44C H 0.0928 0.6561 0.0060 0.362 Uiso 1 1 calc R
O1 O 0.039(2) 0.8167(18) 0.0403(18) 0.295(13) Uiso 1 1 d D
H1 H 0.0741 0.7970 0.0662 0.443 Uiso 1 1 calc R

loop_
_atom_site_aniso_label
_atom_site_aniso_U_11
_atom_site_aniso_U_22
_atom_site_aniso_U_33
_atom_site_aniso_U_23
_atom_site_aniso_U_13
_atom_site_aniso_U_12
Co1 0.0325(6) 0.0301(6) 0.0443(8) -0.0030(8) 0.0051(7) 0.0004(6)
Co2 0.0620(10) 0.0318(7) 0.0482(9) 0.0004(8) -0.0051(9) 0.0017(7)
Cl1 0.0548(17) 0.0478(15) 0.0502(16) 0.0062(14) -0.0019(15) 0.0101(14)
Cl2 0.0460(16) 0.0641(18) 0.0484(17) -0.0129(15) 0.0013(13) -0.0044(15)
Cl3 0.176(5) 0.097(3) 0.141(4) -0.030(3) 0.079(4) -0.085(4)
Cl4 0.164(5) 0.127(4) 0.152(5) -0.066(4) -0.092(4) 0.102(4)
C13 0.033(4) 0.026(3) 0.035(4) 0.003(5) -0.006(5) 0.004(4)
N4 0.054(6) 0.038(5) 0.033(5) -0.005(4) 0.005(4) 0.009(5)
N8 0.039(5) 0.042(5) 0.035(5) -0.007(4) -0.004(4) 0.000(4)
N2 0.025(4) 0.030(4) 0.036(5) 0.005(3) 0.014(4) -0.007(4)
C11 0.025(5) 0.039(6) 0.050(7) -0.006(5) 0.000(5) -0.004(5)
C37 0.034(6) 0.037(6) 0.034(6) 0.001(5) -0.004(5) 0.004(5)
C19 0.027(6) 0.039(6) 0.035(6) -0.009(5) 0.000(5) 0.001(4)
N3 0.029(5) 0.047(5) 0.042(5) -0.014(4) 0.007(4) -0.001(4)
N6 0.027(5) 0.043(5) 0.051(5) 0.005(5) 0.005(4) -0.001(4)
C17 0.068(10) 0.043(7) 0.081(10) -0.001(7) 0.027(8) 0.010(7)
C10 0.034(6) 0.040(6) 0.090(9) -0.012(6) -0.004(7) 0.008(5)
C25 0.038(6) 0.031(5) 0.039(6) -0.003(4) 0.005(5) 0.000(5)
C39 0.042(7) 0.043(6) 0.032(6) 0.001(5) -0.007(5) -0.001(5)
C35 0.056(7) 0.043(6) 0.039(6) 0.009(5) -0.008(6) 0.004(6)
C1 0.045(7) 0.045(7) 0.045(7) 0.002(5) -0.004(6) -0.004(6)
C8 0.042(7) 0.060(8) 0.084(10) -0.020(7) 0.016(7) 0.018(7)
C18 0.064(9) 0.045(7) 0.057(7) -0.011(6) 0.004(7) -0.004(7)
N1 0.037(5) 0.037(5) 0.056(6) 0.000(4) 0.008(5) 0.003(4)
N10 0.064(7) 0.030(5) 0.036(5) 0.001(4) -0.007(5) 0.000(5)
C7 0.025(6) 0.053(7) 0.053(7) -0.008(6) 0.002(5) -0.005(5)
C14 0.028(5) 0.047(6) 0.041(6) 0.004(5) 0.006(5) 0.001(5)
C9 0.044(8) 0.050(8) 0.119(12) -0.012(8) 0.005(8) 0.011(6)
C2 0.043(7) 0.041(6) 0.098(10) 0.000(7) 0.018(7) -0.011(6)
C34 0.083(10) 0.048(7) 0.050(8) 0.015(6) -0.009(7) 0.021(7)
C31 0.042(7) 0.037(6) 0.044(6) 0.006(5) -0.005(5) 0.000(5)
N7 0.056(6) 0.032(4) 0.064(6) -0.010(5) -0.011(6) 0.009(4)
N9 0.035(5) 0.042(5) 0.041(5) -0.008(4) -0.006(4) -0.010(4)
C4 0.069(10) 0.048(8) 0.148(16) 0.020(9) 0.023(11) -0.005(8)
C38 0.031(6) 0.029(6) 0.048(6) 0.002(5) 0.006(5) 0.010(5)
C16 0.074(10) 0.046(8) 0.095(11) -0.004(8) 0.031(9) 0.027(8)
C12 0.019(5) 0.032(5) 0.033(5) -0.006(4) -0.006(4) -0.002(4)
C27 0.085(10) 0.047(7) 0.055(8) -0.015(6) 0.002(7) -0.006(7)
C24 0.034(6) 0.031(6) 0.047(7) 0.002(5) 0.004(5) -0.003(4)
C36 0.043(7) 0.035(6) 0.034(6) -0.005(4) 0.006(5) -0.007(5)
N5 0.028(4) 0.034(4) 0.028(4) -0.004(3) 0.000(4) 0.001(4)
C6 0.030(5) 0.038(6) 0.035(6) 0.000(5) 0.002(5) -0.005(5)
C33 0.095(11) 0.064(9) 0.039(7) -0.001(6) -0.028(7) 0.011(8)
C26 0.048(7) 0.037(6) 0.044(7) -0.005(5) -0.013(5) -0.007(5)
C32 0.063(8) 0.059(7) 0.028(6) -0.012(5) -0.016(6) 0.006(6)
C23 0.044(8) 0.043(7) 0.114(12) 0.011(7) 0.009(8) -0.005(6)
C21 0.038(8) 0.083(11) 0.172(19) 0.014(11) 0.040(10) -0.007(8)
C15 0.041(7) 0.070(9) 0.065(9) 0.011(7) 0.008(6) 0.015(7)
C20 0.047(8) 0.068(9) 0.103(12) 0.007(8) 0.025(8) 0.001(7)
C29 0.059(8) 0.052(8) 0.078(10) -0.012(8) 0.000(7) -0.011(7)
C28 0.070(10) 0.059(8) 0.077(9) -0.026(8) 0.010(8) 0.002(7)
C22 0.042(8) 0.053(8) 0.156(16) 0.022(10) 0.035(9) -0.003(7)
C5 0.045(7) 0.042(7) 0.109(11) 0.001(7) 0.021(8) -0.001(6)
C3 0.066(10) 0.072(10) 0.113(13) 0.002(10) 0.030(10) -0.020(9)
C40 0.074(9) 0.061(8) 0.042(7) -0.023(6) -0.014(6) 0.016(7)
C41 0.100(11) 0.067(8) 0.029(6) -0.002(6) -0.012(7) 0.010(8)
C42 0.131(14) 0.047(8) 0.051(8) 0.005(6) -0.005(8) -0.013(8)
C30 0.088(10) 0.041(7) 0.074(10) -0.001(7) -0.016(8) -0.003(7)

loop_
_atom_type_symbol
_atom_type_description
_atom_type_scat_dispersion_real
_atom_type_scat_dispersion_imag
_atom_type_scat_source
C C 0.0033 0.0016 'International Tables Vol C Tables 4.2.6.8 and 6.1.1.4'
H H 0.0000 0.0000 'International Tables Vol C Tables 4.2.6.8 and 6.1.1.4'
Cl Cl 0.1484 0.1585 'International Tables Vol C Tables 4.2.6.8 and 6.1.1.4'
Co Co 0.3494 0.9721 'International Tables Vol C Tables 4.2.6.8 and 6.1.1.4'
N N 0.0061 0.0033 'International Tables Vol C Tables 4.2.6.8 and 6.1.1.4'
O O 0.0106 0.0060 'International Tables Vol C Tables 4.2.6.8 and 6.1.1.4'

loop_
_geom_angle_atom_site_label_1
_geom_angle_atom_site_label_2
_geom_angle_atom_site_label_3
_geom_angle
N2 Co1 N5 83.4(3)
N2 Co1 N1 76.2(3)
N5 Co1 N1 159.6(3)
N2 Co1 N4 159.1(3)
N5 Co1 N4 75.9(3)
N1 Co1 N4 124.5(3)
N2 Co1 Cl1 100.8(2)
N5 Co1 Cl1 98.2(2)
N1 Co1 Cl1 85.3(3)
N4 Co1 Cl1 85.5(2)
N2 Co1 Cl2 91.5(2)
N5 Co1 Cl2 95.8(2)
N1 Co1 Cl2 85.4(3)
N4 Co1 Cl2 87.5(2)
Cl1 Co1 Cl2 162.33(11)
N8 Co2 N7 77.4(4)
N8 Co2 N10 85.0(3)
N7 Co2 N10 162.4(3)
N8 Co2 Cl4 125.6(3)
N7 Co2 Cl4 93.9(3)
N10 Co2 Cl4 95.6(3)
N8 Co2 Cl3 118.7(3)
N7 Co2 Cl3 93.6(3)
N10 Co2 Cl3 95.8(3)
Cl4 Co2 Cl3 115.3(3)
C12 C13 C37 106.0(9)
C12 C13 C25 115.2(7)
C37 C13 C25 106.9(8)
C12 C13 C38 107.5(7)
C37 C13 C38 117.7(7)
C25 C13 C38 104.0(9)
C18 N4 C14 119.2(10)
C18 N4 Co1 124.8(8)
C14 N4 Co1 115.5(7)
C31 N8 C37 109.6(9)
C31 N8 Co2 115.1(7)
C37 N8 Co2 133.6(7)
C6 N2 C12 109.5(8)
C6 N2 Co1 115.6(7)
C12 N2 Co1 133.9(6)
C10 C11 N3 120.1(9)
C10 C11 C12 135.6(10)
N3 C11 C12 104.3(8)
N8 C37 C36 109.1(9)
N8 C37 C13 126.4(9)
C36 C37 C13 124.4(9)
N5 C19 N6 109.4(8)
N5 C19 C14 120.0(9)
N6 C19 C14 130.5(9)
C6 N3 C11 108.1(8)
C6 N3 C7 132.9(9)
C11 N3 C7 119.0(9)
C19 N6 C20 130.8(10)
C19 N6 C24 107.8(8)
C20 N6 C24 121.2(10)
C16 C17 C18 119.1(12)
C16 C17 H17 120.5
C18 C17 H17 120.5
C9 C10 C11 119.7(12)
C9 C10 H10 120.1
C11 C10 H10 120.1
N5 C25 C24 108.1(9)
N5 C25 C13 125.5(8)
C24 C25 C13 126.0(8)
C40 C39 C38 119.8(10)
C40 C39 H39 120.1
C38 C39 H39 120.1
C34 C35 C36 119.0(11)
C34 C35 H35 120.5
C36 C35 H35 120.5
N1 C1 C2 124.3(10)
N1 C1 C6 110.1(10)
C2 C1 C6 125.6(11)
C7 C8 C9 122.8(11)
C7 C8 H8 118.6
C9 C8 H8 118.6
N4 C18 C17 121.4(12)
N4 C18 H18 119.3
C17 C18 H18 119.3
C1 N1 C5 115.9(10)
C1 N1 Co1 118.0(7)
C5 N1 Co1 125.8(8)
C42 N10 C38 117.1(10)
C42 N10 Co2 111.2(8)
C38 N10 Co2 130.3(7)
C8 C7 N3 118.5(11)
C8 C7 H7 120.7
N3 C7 H7 120.7
C15 C14 N4 119.7(10)
C15 C14 C19 128.9(11)
N4 C14 C19 111.2(9)
C10 C9 C8 119.8(12)
C10 C9 H9 120.1
C8 C9 H9 120.1
C3 C2 C1 117.9(12)
C3 C2 H2 121.0
C1 C2 H2 121.0
C35 C34 C33 120.8(11)
C35 C34 H34 119.6
C33 C34 H34 119.6
N8 C31 N9 108.1(9)
N8 C31 C26 119.6(9)
N9 C31 C26 132.3(10)
C26 N7 C30 118.4(11)
C26 N7 Co2 115.1(7)
C30 N7 Co2 126.3(9)
C31 N9 C36 107.4(8)
C31 N9 C32 129.4(9)
C36 N9 C32 123.1(9)
C5 C4 C3 117.6(13)
C5 C4 H4 121.2
C3 C4 H4 121.2
N10 C38 C39 121.8(10)
N10 C38 C13 122.3(9)
C39 C38 C13 115.7(8)
C17 C16 C15 120.0(12)
C17 C16 H16 120.0
C15 C16 H16 120.0
N2 C12 C11 108.7(8)
N2 C12 C13 126.5(8)
C11 C12 C13 124.7(8)
C28 C27 C26 115.8(13)
C28 C27 H27 122.1
C26 C27 H27 122.1
C23 C24 C25 134.2(11)
C23 C24 N6 120.2(10)
C25 C24 N6 105.6(8)
C37 C36 N9 105.8(9)
C37 C36 C35 136.3(9)
N9 C36 C35 117.8(9)
C19 N5 C25 109.1(8)
C19 N5 Co1 116.6(6)
C25 N5 Co1 134.2(7)
N2 C6 N3 109.4(8)
N2 C6 C1 119.5(10)
N3 C6 C1 131.1(9)
C32 C33 C34 123.2(11)
C32 C33 H33 118.4
C34 C33 H33 118.4
N7 C26 C27 123.3(10)
N7 C26 C31 111.0(9)
C27 C26 C31 125.7(11)
C33 C32 N9 115.8(10)
C33 C32 H32 122.1
N9 C32 H32 122.1
C22 C23 C24 120.0(13)
C22 C23 H23 120.0
C24 C23 H23 120.0
C20 C21 C22 120.0(13)
C20 C21 H21 120.0
C22 C21 H21 120.0
C14 C15 C16 120.4(13)
C14 C15 H15 119.8
C16 C15 H15 119.8
C21 C20 N6 119.1(13)
C21 C20 H20 120.5
N6 C20 H20 120.5
C28 C29 C30 116.1(13)
C28 C29 H29 122.0
C30 C29 H29 122.0
C29 C28 C27 124.2(14)
C29 C28 H28 117.9
C27 C28 H28 117.9
C23 C22 C21 119.5(13)
C23 C22 H22 120.3
C21 C22 H22 120.3
N1 C5 C4 125.2(12)
N1 C5 H5 117.4
C4 C5 H5 117.4
C2 C3 C4 118.9(13)
C2 C3 H3 120.5
C4 C3 H3 120.5
C39 C40 C41 120.1(11)
C39 C40 H40 120.0
C41 C40 H40 120.0
C42 C41 C40 115.5(12)
C42 C41 H41 122.2
C40 C41 H41 122.2
N10 C42 C41 125.6(13)
N10 C42 H42 117.2
C41 C42 H42 117.2
N7 C30 C29 122.2(12)
N7 C30 H30 118.9
C29 C30 H30 118.9
O1 C43 C44 99.4(9)
O1 C43 H43A 111.9
C44 C43 H43A 111.9
O1 C43 H43B 111.9
C44 C43 H43B 111.9
H43A C43 H43B 109.6
C43 C44 H44A 109.5
C43 C44 H44B 109.5
H44A C44 H44B 109.5
C43 C44 H44C 109.5
H44A C44 H44C 109.5
H44B C44 H44C 109.5
C43 O1 H1 109.5

loop_
_geom_bond_atom_site_label_1
_geom_bond_atom_site_label_2
_geom_bond_distance
Co1 N2 2.062(8)
Co1 N5 2.085(8)
Co1 N1 2.129(9)
Co1 N4 2.189(9)
Co1 Cl1 2.442(3)
Co1 Cl2 2.477(3)
Co2 N8 2.010(9)
Co2 N7 2.183(10)
Co2 N10 2.194(9)
Co2 Cl4 2.261(4)
Co2 Cl3 2.269(5)
C13 C12 1.517(13)
C13 C37 1.531(15)
C13 C25 1.533(13)
C13 C38 1.554(15)
N4 C18 1.358(14)
N4 C14 1.374(13)
N8 C31 1.342(13)
N8 C37 1.345(13)
N2 C6 1.318(12)
N2 C12 1.363(11)
C11 C10 1.409(14)
C11 N3 1.412(13)
C11 C12 1.413(13)
C37 C36 1.380(14)
C19 N5 1.319(12)
C19 N6 1.359(12)
C19 C14 1.464(14)
N3 C6 1.378(12)
N3 C7 1.415(13)
N6 C20 1.368(15)
N6 C24 1.397(12)
C17 C16 1.327(19)
C17 C18 1.403(18)
C17 H17 0.9300
C10 C9 1.339(16)
C10 H10 0.9300
C25 N5 1.363(12)
C25 C24 1.386(14)
C39 C40 1.369(16)
C39 C38 1.390(14)
C39 H39 0.9300
C35 C34 1.361(15)
C35 C36 1.410(14)
C35 H35 0.9300
C1 N1 1.336(14)
C1 C2 1.392(15)
C1 C6 1.471(14)
C8 C7 1.338(15)
C8 C9 1.413(18)
C8 H8 0.9300
C18 H18 0.9300
N1 C5 1.348(14)
N10 C42 1.330(15)
N10 C38 1.357(13)
C7 H7 0.9300
C14 C15 1.366(15)
C9 H9 0.9300
C2 C3 1.383(17)
C2 H2 0.9300
C34 C33 1.403(17)
C34 H34 0.9300
C31 N9 1.382(13)
C31 C26 1.471(15)
N7 C26 1.327(14)
N7 C30 1.338(14)
N9 C36 1.407(12)
N9 C32 1.410(12)
C4 C5 1.360(19)
C4 C3 1.41(2)
C4 H4 0.9300
C16 C15 1.406(18)
C16 H16 0.9300
C27 C28 1.358(17)
C27 C26 1.381(16)
C27 H27 0.9300
C24 C23 1.372(15)
C33 C32 1.344(16)
C33 H33 0.9300
C32 H32 0.9300
C23 C22 1.357(17)
C23 H23 0.9300
C21 C20 1.365(19)
C21 C22 1.45(2)
C21 H21 0.9300
C15 H15 0.9300
C20 H20 0.9300
C29 C28 1.336(18)
C29 C30 1.402(17)
C29 H29 0.9300
C28 H28 0.9300
C22 H22 0.9300
C5 H5 0.9300
C3 H3 0.9300
C40 C41 1.404(17)
C40 H40 0.9300
C41 C42 1.399(18)
C41 H41 0.9300
C42 H42 0.9300
C30 H30 0.9300
C43 O1 1.425(10)
C43 C44 1.502(10)
C43 H43A 0.9700
C43 H43B 0.9700
C44 H44A 0.9600
C44 H44B 0.9600
C44 H44C 0.9600
O1 H1 0.8200

loop_
_geom_hbond_atom_site_label_D
_geom_hbond_atom_site_label_H
_geom_hbond_atom_site_label_A
_geom_hbond_distance_DH
_geom_hbond_distance_HA
_geom_hbond_distance_DA
_geom_hbond_angle_DHA
_geom_hbond_site_symmetry_A
O1 H1 Cl2 0.82 2.56 3.31(3) 152.1 .
C35 H35 Cl1 0.93 2.63 3.463(12) 149.3 .
C7 H7 Cl1 0.93 2.70 3.414(11) 134.4 4_465
C17 H17 Cl3 0.93 2.83 3.577(14) 138.5 1_545
C32 H32 Cl2 0.93 2.69 3.562(11) 157.4 3

loop_
_geom_torsion_atom_site_label_1
_geom_torsion_atom_site_label_2
_geom_torsion_atom_site_label_3
_geom_torsion_atom_site_label_4
_geom_torsion
N2 Co1 N4 C18 -171.9(9)
N5 Co1 N4 C18 179.2(10)
N1 Co1 N4 C18 -1.5(11)
Cl1 Co1 N4 C18 79.5(9)
Cl2 Co1 N4 C18 -84.2(9)
N2 Co1 N4 C14 16.6(13)
N5 Co1 N4 C14 7.6(7)
N1 Co1 N4 C14 -173.1(7)
Cl1 Co1 N4 C14 -92.0(7)
Cl2 Co1 N4 C14 104.2(7)
N7 Co2 N8 C31 -8.9(8)
N10 Co2 N8 C31 172.2(8)
Cl4 Co2 N8 C31 -94.6(8)
Cl3 Co2 N8 C31 78.3(8)
N7 Co2 N8 C37 -172.1(11)
N10 Co2 N8 C37 9.0(11)
Cl4 Co2 N8 C37 102.2(10)
Cl3 Co2 N8 C37 -84.9(11)
N5 Co1 N2 C6 176.5(7)
N1 Co1 N2 C6 -4.0(7)
N4 Co1 N2 C6 167.7(8)
Cl1 Co1 N2 C6 -86.4(7)
Cl2 Co1 N2 C6 80.8(7)
N5 Co1 N2 C12 9.6(9)
N1 Co1 N2 C12 -170.9(9)
N4 Co1 N2 C12 0.8(15)
Cl1 Co1 N2 C12 106.7(9)
Cl2 Co1 N2 C12 -86.1(9)
C31 N8 C37 C36 -0.1(13)
Co2 N8 C37 C36 163.7(8)
C31 N8 C37 C13 175.5(10)
Co2 N8 C37 C13 -20.6(17)
C12 C13 C37 N8 -110.5(11)
C25 C13 C37 N8 126.2(11)
C38 C13 C37 N8 9.7(16)
C12 C13 C37 C36 64.5(12)
C25 C13 C37 C36 -58.9(13)
C38 C13 C37 C36 -175.3(9)
C10 C11 N3 C6 178.0(10)
C12 C11 N3 C6 -1.2(11)
C10 C11 N3 C7 0.0(14)
C12 C11 N3 C7 -179.3(9)
N5 C19 N6 C20 -178.3(12)
C14 C19 N6 C20 5(2)
N5 C19 N6 C24 -3.1(12)
C14 C19 N6 C24 -179.9(11)
N3 C11 C10 C9 -1.6(18)
C12 C11 C10 C9 177.4(13)
C12 C13 C25 N5 5.5(15)
C37 C13 C25 N5 123.0(10)
C38 C13 C25 N5 -111.8(10)
C12 C13 C25 C24 177.3(9)
C37 C13 C25 C24 -65.2(13)
C38 C13 C25 C24 60.0(12)
C14 N4 C18 C17 -5.7(18)
Co1 N4 C18 C17 -177.0(9)
C16 C17 C18 N4 6(2)
C2 C1 N1 C5 0.0(17)
C6 C1 N1 C5 -179.7(10)
C2 C1 N1 Co1 -175.1(10)
C6 C1 N1 Co1 5.2(12)
N2 Co1 N1 C1 -1.0(8)
N5 Co1 N1 C1 0.4(15)
N4 Co1 N1 C1 -177.5(7)
Cl1 Co1 N1 C1 101.3(8)
Cl2 Co1 N1 C1 -93.7(8)
N2 Co1 N1 C5 -175.6(11)
N5 Co1 N1 C5 -174.2(10)
N4 Co1 N1 C5 7.9(12)
Cl1 Co1 N1 C5 -73.2(10)
Cl2 Co1 N1 C5 91.7(10)
N8 Co2 N10 C42 179.3(10)
N7 Co2 N10 C42 176.0(12)
Cl4 Co2 N10 C42 53.9(10)
Cl3 Co2 N10 C42 -62.3(10)
N8 Co2 N10 C38 13.7(10)
N7 Co2 N10 C38 10.4(19)
Cl4 Co2 N10 C38 -111.7(10)
Cl3 Co2 N10 C38 132.1(10)
C9 C8 C7 N3 2(2)
C6 N3 C7 C8 -177.4(12)
C11 N3 C7 C8 0.0(15)
C18 N4 C14 C15 2.5(16)
Co1 N4 C14 C15 174.6(9)
C18 N4 C14 C19 178.5(10)
Co1 N4 C14 C19 -9.4(11)
N5 C19 C14 C15 -178.2(11)
N6 C19 C14 C15 -2(2)
N5 C19 C14 N4 6.3(14)
N6 C19 C14 N4 -177.2(10)
C11 C10 C9 C8 3(2)
C7 C8 C9 C10 -3(2)
N1 C1 C2 C3 1(2)
C6 C1 C2 C3 -178.8(13)
C36 C35 C34 C33 -1.7(19)
C37 N8 C31 N9 0.4(12)
Co2 N8 C31 N9 -166.8(6)
C37 N8 C31 C26 -177.4(10)
Co2 N8 C31 C26 15.5(13)
N8 Co2 N7 C26 1.5(8)
N10 Co2 N7 C26 4.9(17)
Cl4 Co2 N7 C26 127.2(8)
Cl3 Co2 N7 C26 -117.1(8)
N8 Co2 N7 C30 -173.0(12)
N10 Co2 N7 C30 -169.6(12)
Cl4 Co2 N7 C30 -47.3(11)
Cl3 Co2 N7 C30 68.4(11)
N8 C31 N9 C36 -0.5(12)
C26 C31 N9 C36 176.9(12)
N8 C31 N9 C32 174.8(10)
C26 C31 N9 C32 -7.9(19)
C42 N10 C38 C39 -3.2(17)
Co2 N10 C38 C39 161.7(8)
C42 N10 C38 C13 170.7(11)
Co2 N10 C38 C13 -24.4(15)
C40 C39 C38 N10 2.2(17)
C40 C39 C38 C13 -172.0(10)
C12 C13 C38 N10 131.7(10)
C37 C13 C38 N10 12.3(15)
C25 C13 C38 N10 -105.7(11)
C12 C13 C38 C39 -54.1(12)
C37 C13 C38 C39 -173.5(8)
C25 C13 C38 C39 68.5(11)
C18 C17 C16 C15 -2(2)
C6 N2 C12 C11 -0.8(11)
Co1 N2 C12 C11 166.6(7)
C6 N2 C12 C13 178.5(9)
Co1 N2 C12 C13 -14.0(15)
C10 C11 C12 N2 -177.9(12)
N3 C11 C12 N2 1.3(10)
C10 C11 C12 C13 2.8(19)
N3 C11 C12 C13 -178.1(9)
C37 C13 C12 N2 -113.1(10)
C25 C13 C12 N2 4.9(15)
C38 C13 C12 N2 120.3(9)
C37 C13 C12 C11 66.1(12)
C25 C13 C12 C11 -175.9(9)
C38 C13 C12 C11 -60.5(12)
N5 C25 C24 C23 178.7(13)
C13 C25 C24 C23 6(2)
N5 C25 C24 N6 -2.8(11)
C13 C25 C24 N6 -175.7(10)
C19 N6 C24 C23 -177.7(11)
C20 N6 C24 C23 -1.9(17)
C19 N6 C24 C25 3.5(11)
C20 N6 C24 C25 179.3(11)
N8 C37 C36 N9 -0.2(12)
C13 C37 C36 N9 -175.9(9)
N8 C37 C36 C35 179.5(12)
C13 C37 C36 C35 4(2)
C31 N9 C36 C37 0.4(11)
C32 N9 C36 C37 -175.2(10)
C31 N9 C36 C35 -179.4(10)
C32 N9 C36 C35 5.0(15)
C34 C35 C36 C37 178.3(13)
C34 C35 C36 N9 -2.0(16)
N6 C19 N5 C25 1.3(11)
C14 C19 N5 C25 178.5(9)
N6 C19 N5 Co1 -176.9(6)
C14 C19 N5 Co1 0.2(12)
C24 C25 N5 C19 1.0(11)
C13 C25 N5 C19 174.0(10)
C24 C25 N5 Co1 178.8(7)
C13 C25 N5 Co1 -8.2(15)
N2 Co1 N5 C19 179.2(7)
N1 Co1 N5 C19 177.7(9)
N4 Co1 N5 C19 -4.1(7)
Cl1 Co1 N5 C19 79.1(7)
Cl2 Co1 N5 C19 -90.0(7)
N2 Co1 N5 C25 1.4(9)
N1 Co1 N5 C25 0.0(16)
N4 Co1 N5 C25 178.2(10)
Cl1 Co1 N5 C25 -98.6(9)
Cl2 Co1 N5 C25 92.3(9)
C12 N2 C6 N3 0.0(11)
Co1 N2 C6 N3 -170.0(6)
C12 N2 C6 C1 178.5(9)
Co1 N2 C6 C1 8.5(12)
C11 N3 C6 N2 0.8(11)
C7 N3 C6 N2 178.5(10)
C11 N3 C6 C1 -177.5(11)
C7 N3 C6 C1 0.2(19)
N1 C1 C6 N2 -9.0(14)
C2 C1 C6 N2 171.3(11)
N1 C1 C6 N3 169.2(10)
C2 C1 C6 N3 -10.5(19)
C35 C34 C33 C32 3(2)
C30 N7 C26 C27 -0.4(18)
Co2 N7 C26 C27 -175.4(10)
C30 N7 C26 C31 -179.7(11)
Co2 N7 C26 C31 5.3(12)
C28 C27 C26 N7 1(2)
C28 C27 C26 C31 -179.4(12)
N8 C31 C26 N7 -13.6(15)
N9 C31 C26 N7 169.2(11)
N8 C31 C26 C27 167.0(12)
N9 C31 C26 C27 -10(2)
C34 C33 C32 N9 0(2)
C31 N9 C32 C33 -178.7(12)
C36 N9 C32 C33 -4.1(16)
C25 C24 C23 C22 -180.0(14)
N6 C24 C23 C22 2(2)
N4 C14 C15 C16 0.7(19)
C19 C14 C15 C16 -174.5(12)
C17 C16 C15 C14 -1(2)
C22 C21 C20 N6 0(3)
C19 N6 C20 C21 175.9(14)
C24 N6 C20 C21 1(2)
C30 C29 C28 C27 1(2)
C26 C27 C28 C29 -1(2)
C24 C23 C22 C21 -1(2)
C20 C21 C22 C23 0(3)
C1 N1 C5 C4 -1(2)
Co1 N1 C5 C4 173.8(12)
C3 C4 C5 N1 0(3)
C1 C2 C3 C4 -2(2)
C5 C4 C3 C2 1(3)
C38 C39 C40 C41 0.8(19)
C39 C40 C41 C42 -2(2)
C38 N10 C42 C41 1(2)
Co2 N10 C42 C41 -166.4(13)
C40 C41 C42 N10 1(2)
C26 N7 C30 C29 -1(2)
Co2 N7 C30 C29 173.8(10)
C28 C29 C30 N7 0(2)
